data_1554259
loop_
_publ_author_name
'Ivanov, Konstantin L.'
'Vatsouro, Ivan M.'
'Bezzubov, Stanislav I.'
'Melnikov, Mikhail Ya.'
'Budynina, Ekaterina M.'

_publ_section_title
;
 Domino construction of a bullataketal core via double bond cleavage in
 activated dihydrofurans
;
_journal_issue 10
_journal_name_full 'Organic Chemistry Frontiers'
_journal_page_first 1655
_journal_paper_doi 10.1039/C8QO00132D
_journal_volume 5
_journal_year 2018
_chemical_formula_moiety 'C27 H26 O5'
_chemical_formula_sum 'C27 H26 O5'
_chemical_formula_weight 430.48
_chemical_melting_point_gt 405
_chemical_melting_point_lt 406
_chemical_name_systematic
;
{2-[3-Ethoxy-2-(methoxymethoxy)phenyl]cyclopropane-1,1-diyl}bis(phenylmethanone)
;
_space_group_crystal_system triclinic
_space_group_IT_number 2
_space_group_name_Hall '-P 1'
_space_group_name_H-M_alt 'P -1'
_atom_sites_solution_hydrogens geom
_audit_creation_method SHELXL-2014/7
_audit_update_record
;
2017-09-26 deposited with the CCDC.
2018-03-14 downloaded from the CCDC.
;
_cell_angle_alpha 89.84(3)
_cell_angle_beta 78.84(2)
_cell_angle_gamma 80.40(2)
_cell_formula_units_Z 2
_cell_length_a 9.560(1)
_cell_length_b 10.760(3)
_cell_length_c 11.542(3)
_cell_measurement_reflns_used 25
_cell_measurement_temperature 293(2)
_cell_measurement_theta_max 22
_cell_measurement_theta_min 20
_cell_volume 1148.0(5)
_computing_cell_refinement 'Enraf-Nonius CAD4 Software package'
_computing_data_collection 'Enraf-Nonius CAD4 Software package'
_computing_data_reduction 'XCAD4PC (Harms, 1997)'
_computing_molecular_graphics 'SHELXTL (Sheldrick, 2008)'
_computing_publication_material 'SHELXTL (Sheldrick, 2008)'
_computing_structure_refinement 'SHELXL-2014/7 (Sheldrick, 2014)'
_computing_structure_solution 'SHELXTL (Sheldrick, 2008)'
_diffrn_ambient_temperature 293(2)
_diffrn_measured_fraction_theta_full 0.997
_diffrn_measured_fraction_theta_max 0.997
_diffrn_measurement_device_type 'Enraf-Nonius CAD4'
_diffrn_measurement_method \w
_diffrn_radiation_monochromator graphite
_diffrn_radiation_type CuK\a
_diffrn_radiation_wavelength 1.54178
_diffrn_reflns_av_R_equivalents 0.0661
_diffrn_reflns_av_unetI/netI 0.0750
_diffrn_reflns_Laue_measured_fraction_full 0.997
_diffrn_reflns_Laue_measured_fraction_max 0.997
_diffrn_reflns_limit_h_max 10
_diffrn_reflns_limit_h_min -11
_diffrn_reflns_limit_k_max 13
_diffrn_reflns_limit_k_min -13
_diffrn_reflns_limit_l_max 14
_diffrn_reflns_limit_l_min -14
_diffrn_reflns_number 8142
_diffrn_reflns_point_group_measured_fraction_full 0.997
_diffrn_reflns_point_group_measured_fraction_max 0.997
_diffrn_reflns_theta_full 67.679
_diffrn_reflns_theta_max 69.937
_diffrn_reflns_theta_min 3.905
_diffrn_source 'fine-focus sealed tube'
_diffrn_standards_decay_% 0
_diffrn_standards_interval_time 120
_diffrn_standards_number 2
_exptl_absorpt_coefficient_mu 0.691
_exptl_absorpt_correction_T_max 0.770
_exptl_absorpt_correction_T_min 0.770
_exptl_absorpt_correction_type psi-scan
_exptl_absorpt_process_details 'SHELXTL (Bruker, 2008)'
_exptl_crystal_colour colorless
_exptl_crystal_density_diffrn 1.246
_exptl_crystal_description block
_exptl_crystal_F_000 456
_exptl_crystal_recrystallization_method 'Re-crystallisation from solvent: petroleum ether : ethyl acetate, 2:1'
_exptl_crystal_size_max 0.400
_exptl_crystal_size_mid 0.400
_exptl_crystal_size_min 0.400
_refine_diff_density_max 0.170
_refine_diff_density_min -0.141
_refine_diff_density_rms 0.038
_refine_ls_extinction_coef 0.0199(9)
_refine_ls_extinction_expression Fc^*^=kFc[1+0.001xFc^2^\l^3^/sin(2\q)]^-1/4^
_refine_ls_extinction_method 'SHELXL-2014/7 (Sheldrick 2014'
_refine_ls_goodness_of_fit_ref 1.040
_refine_ls_hydrogen_treatment constr
_refine_ls_matrix_type full
_refine_ls_number_parameters 292
_refine_ls_number_reflns 4322
_refine_ls_number_restraints 0
_refine_ls_restrained_S_all 1.040
_refine_ls_R_factor_all 0.0904
_refine_ls_R_factor_gt 0.0459
_refine_ls_shift/su_max 0.000
_refine_ls_shift/su_mean 0.000
_refine_ls_structure_factor_coef Fsqd
_refine_ls_weighting_details 'w=1/[\s^2^(Fo^2^)+(0.0400P)^2^+0.1663P] where P=(Fo^2^+2Fc^2^)/3'
_refine_ls_weighting_scheme calc
_refine_ls_wR_factor_gt 0.1151
_refine_ls_wR_factor_ref 0.1363
_reflns_Friedel_coverage 0.000
_reflns_number_gt 2568
_reflns_number_total 4322
_reflns_threshold_expression 'I > 2\s(I)'
_cod_data_source_file c8qo00132d2.cif
_cod_data_source_block S3o
_cod_database_code 1554259
_shelx_shelxl_version_number 2014/7
_shelx_space_group_comment
;
The symmetry employed for this shelxl refinement is uniquely defined
by the following loop, which should always be used as a source of
symmetry information in preference to the above space-group names.
They are only intended as comments.
;
_shelx_estimated_absorpt_t_min 0.770
_shelx_estimated_absorpt_t_max 0.770

loop_
_space_group_symop_operation_xyz
'x, y, z'
'-x, -y, -z'

loop_
_atom_site_label
_atom_site_type_symbol
_atom_site_fract_x
_atom_site_fract_y
_atom_site_fract_z
_atom_site_U_iso_or_equiv
_atom_site_adp_type
_atom_site_occupancy
_atom_site_site_symmetry_order
_atom_site_calc_flag
_atom_site_refinement_flags_posn
_atom_site_refinement_flags_adp
O1 O 0.66430(19) 0.1134(2) 0.39583(14) 0.0904(7) Uani 1 1 d . .
O2 O 0.41382(18) 0.1077(2) 0.08800(13) 0.0780(6) Uani 1 1 d . .
O3 O 0.36293(14) 0.42539(15) 0.43054(11) 0.0534(4) Uani 1 1 d . .
O4 O 0.30696(17) 0.37237(18) 0.62825(13) 0.0689(5) Uani 1 1 d . .
O5 O 0.16495(16) 0.61517(15) 0.38484(13) 0.0618(4) Uani 1 1 d . .
C1 C 0.5004(2) 0.1133(2) 0.26634(17) 0.0524(6) Uani 1 1 d . .
C2 C 0.3874(3) 0.0399(2) 0.3274(2) 0.0686(7) Uani 1 1 d . .
H2A H 0.3190 0.0176 0.2822 0.082 Uiso 1 1 calc R U
H2B H 0.4157 -0.0229 0.3828 0.082 Uiso 1 1 calc R U
C3 C 0.3739(2) 0.1748(2) 0.36244(18) 0.0551(6) Uani 1 1 d . .
H3A H 0.4010 0.1879 0.4386 0.066 Uiso 1 1 calc R U
C4 C 0.6465(2) 0.0820(2) 0.29953(18) 0.0591(6) Uani 1 1 d . .
C5 C 0.7655(2) 0.0039(2) 0.21516(18) 0.0546(6) Uani 1 1 d . .
C6 C 0.9074(3) 0.0071(3) 0.2239(2) 0.0658(7) Uani 1 1 d . .
H6A H 0.9270 0.0602 0.2799 0.079 Uiso 1 1 calc R U
C7 C 1.0192(3) -0.0679(3) 0.1501(2) 0.0794(9) Uani 1 1 d . .
H7A H 1.1142 -0.0638 0.1552 0.095 Uiso 1 1 calc R U
C8 C 0.9919(3) -0.1484(3) 0.0692(2) 0.0809(9) Uani 1 1 d . .
H8A H 1.0683 -0.1999 0.0203 0.097 Uiso 1 1 calc R U
C9 C 0.8520(3) -0.1536(3) 0.0600(2) 0.0762(8) Uani 1 1 d . .
H9A H 0.8334 -0.2092 0.0057 0.091 Uiso 1 1 calc R U
C10 C 0.7390(3) -0.0759(2) 0.13165(19) 0.0622(7) Uani 1 1 d . .
H10A H 0.6444 -0.0774 0.1235 0.075 Uiso 1 1 calc R U
C11 C 0.4917(2) 0.1530(2) 0.14247(18) 0.0570(6) Uani 1 1 d . .
C12 C 0.5718(2) 0.2524(2) 0.09161(18) 0.0569(6) Uani 1 1 d . .
C13 C 0.5949(3) 0.2671(3) -0.0302(2) 0.0752(9) Uani 1 1 d . .
H13A H 0.5644 0.2120 -0.0781 0.090 Uiso 1 1 calc R U
C14 C 0.6627(3) 0.3628(4) -0.0794(2) 0.0896(10) Uani 1 1 d . .
H14A H 0.6781 0.3719 -0.1608 0.108 Uiso 1 1 calc R U
C15 C 0.7081(3) 0.4454(3) -0.0099(3) 0.0892(9) Uani 1 1 d . .
H15A H 0.7532 0.5105 -0.0440 0.107 Uiso 1 1 calc R U
C16 C 0.6865(3) 0.4313(3) 0.1105(2) 0.0781(8) Uani 1 1 d . .
H16A H 0.7175 0.4867 0.1578 0.094 Uiso 1 1 calc R U
C17 C 0.6194(3) 0.3358(3) 0.1607(2) 0.0666(7) Uani 1 1 d . .
H17A H 0.6055 0.3267 0.2421 0.080 Uiso 1 1 calc R U
C18 C 0.2601(2) 0.2765(2) 0.33417(17) 0.0527(6) Uani 1 1 d . .
C19 C 0.1559(2) 0.2542(2) 0.27186(19) 0.0632(7) Uani 1 1 d . .
H19A H 0.1567 0.1727 0.2449 0.076 Uiso 1 1 calc R U
C20 C 0.0518(2) 0.3504(3) 0.2493(2) 0.0667(7) Uani 1 1 d . .
H20A H -0.0181 0.3330 0.2087 0.080 Uiso 1 1 calc R U
C21 C 0.0500(2) 0.4724(2) 0.28630(19) 0.0605(6) Uani 1 1 d . .
H21A H -0.0203 0.5373 0.2700 0.073 Uiso 1 1 calc R U
C22 C 0.1528(2) 0.4978(2) 0.34755(17) 0.0508(5) Uani 1 1 d . .
C23 C 0.2571(2) 0.3993(2) 0.37233(16) 0.0477(5) Uani 1 1 d . .
C24 C 0.3135(3) 0.4696(2) 0.55066(17) 0.0581(6) Uani 1 1 d . .
H24A H 0.3783 0.5228 0.5709 0.070 Uiso 1 1 calc R U
H24B H 0.2182 0.5206 0.5588 0.070 Uiso 1 1 calc R U
C25 C 0.4459(3) 0.3145(3) 0.6481(2) 0.0866(9) Uani 1 1 d . .
H25A H 0.4343 0.2516 0.7068 0.130 Uiso 1 1 calc R U
H25B H 0.4935 0.3774 0.6752 0.130 Uiso 1 1 calc R U
H25C H 0.5032 0.2757 0.5757 0.130 Uiso 1 1 calc R U
C26 C 0.0433(3) 0.7131(2) 0.3896(2) 0.0689(7) Uani 1 1 d . .
H26A H -0.0426 0.6879 0.4364 0.083 Uiso 1 1 calc R U
H26B H 0.0261 0.7310 0.3107 0.083 Uiso 1 1 calc R U
C27 C 0.0766(4) 0.8274(3) 0.4450(3) 0.0936(10) Uani 1 1 d . .
H27A H -0.0050 0.8943 0.4524 0.140 Uiso 1 1 calc R U
H27B H 0.1593 0.8536 0.3963 0.140 Uiso 1 1 calc R U
H27C H 0.0971 0.8077 0.5218 0.140 Uiso 1 1 calc R U

loop_
_atom_site_aniso_label
_atom_site_aniso_U_11
_atom_site_aniso_U_22
_atom_site_aniso_U_33
_atom_site_aniso_U_23
_atom_site_aniso_U_13
_atom_site_aniso_U_12
O1 0.0848(12) 0.1216(18) 0.0595(10) -0.0305(11) -0.0293(9) 0.0157(12)
O2 0.0689(11) 0.1070(16) 0.0616(10) -0.0207(10) -0.0223(8) -0.0132(10)
O3 0.0473(8) 0.0632(10) 0.0485(8) -0.0072(7) -0.0057(6) -0.0107(7)
O4 0.0743(11) 0.0786(13) 0.0551(9) 0.0091(8) -0.0115(8) -0.0186(9)
O5 0.0635(9) 0.0506(10) 0.0721(10) -0.0029(8) -0.0156(8) -0.0094(8)
C1 0.0546(13) 0.0548(14) 0.0467(11) -0.0083(10) -0.0097(9) -0.0063(11)
C2 0.0713(16) 0.0546(16) 0.0789(16) 0.0004(13) -0.0119(13) -0.0114(13)
C3 0.0596(13) 0.0541(14) 0.0470(11) -0.0056(10) -0.0032(9) -0.0048(11)
C4 0.0673(15) 0.0608(15) 0.0483(12) -0.0056(10) -0.0168(10) -0.0018(12)
C5 0.0573(13) 0.0576(15) 0.0480(11) -0.0022(10) -0.0144(9) -0.0021(11)
C6 0.0619(14) 0.0722(18) 0.0638(14) -0.0033(12) -0.0210(11) -0.0026(13)
C7 0.0598(15) 0.097(2) 0.0748(16) -0.0016(16) -0.0169(12) 0.0097(15)
C8 0.0749(18) 0.092(2) 0.0629(15) -0.0043(15) -0.0116(13) 0.0214(16)
C9 0.0813(18) 0.077(2) 0.0642(14) -0.0190(14) -0.0192(13) 0.0094(15)
C10 0.0607(14) 0.0651(17) 0.0591(13) -0.0095(12) -0.0155(11) -0.0010(12)
C11 0.0488(12) 0.0680(16) 0.0502(12) -0.0181(11) -0.0118(10) 0.0040(11)
C12 0.0482(12) 0.0701(17) 0.0470(11) -0.0046(11) -0.0092(9) 0.0050(11)
C13 0.0607(15) 0.110(3) 0.0497(13) 0.0026(14) -0.0104(11) 0.0008(15)
C14 0.0751(19) 0.122(3) 0.0610(16) 0.0192(18) -0.0004(14) -0.0002(19)
C15 0.0790(19) 0.083(2) 0.091(2) 0.0218(18) 0.0063(16) 0.0005(17)
C16 0.0817(18) 0.0660(18) 0.0791(17) 0.0012(14) -0.0009(14) -0.0084(15)
C17 0.0710(16) 0.0682(18) 0.0551(13) -0.0023(12) -0.0059(11) -0.0038(13)
C18 0.0503(12) 0.0568(14) 0.0482(11) -0.0077(10) -0.0032(9) -0.0087(10)
C19 0.0571(13) 0.0652(17) 0.0668(14) -0.0185(12) -0.0098(11) -0.0114(12)
C20 0.0520(13) 0.0773(19) 0.0700(15) -0.0179(13) -0.0143(11) -0.0063(13)
C21 0.0526(13) 0.0685(17) 0.0590(13) -0.0056(12) -0.0119(10) -0.0051(12)
C22 0.0495(12) 0.0525(14) 0.0484(11) -0.0032(10) -0.0038(9) -0.0096(10)
C23 0.0427(11) 0.0573(14) 0.0429(10) -0.0028(10) -0.0055(8) -0.0118(10)
C24 0.0656(14) 0.0607(15) 0.0464(11) -0.0054(11) -0.0084(10) -0.0094(12)
C25 0.106(2) 0.080(2) 0.0737(17) 0.0037(15) -0.0338(15) 0.0050(17)
C26 0.0715(16) 0.0545(16) 0.0763(16) -0.0002(13) -0.0111(13) -0.0018(13)
C27 0.126(3) 0.0569(18) 0.101(2) -0.0090(16) -0.0356(19) -0.0095(17)

loop_
_atom_type_symbol
_atom_type_description
_atom_type_scat_dispersion_real
_atom_type_scat_dispersion_imag
_atom_type_scat_source
C C 0.0181 0.0091 'International Tables Vol C Tables 4.2.6.8 and 6.1.1.4'
O O 0.0492 0.0322 'International Tables Vol C Tables 4.2.6.8 and 6.1.1.4'
H H 0.0000 0.0000 'International Tables Vol C Tables 4.2.6.8 and 6.1.1.4'

loop_
_geom_angle_atom_site_label_1
_geom_angle_atom_site_label_2
_geom_angle_atom_site_label_3
_geom_angle
C23 O3 C24 115.69(16)
C24 O4 C25 113.1(2)
C22 O5 C26 117.55(18)
C4 C1 C11 118.93(18)
C4 C1 C2 115.8(2)
C11 C1 C2 117.0(2)
C4 C1 C3 117.24(17)
C11 C1 C3 115.25(17)
C2 C1 C3 58.52(14)
C3 C2 C1 61.55(16)
C3 C2 H2A 117.6
C1 C2 H2A 117.6
C3 C2 H2B 117.6
C1 C2 H2B 117.6
H2A C2 H2B 114.7
C2 C3 C18 123.8(2)
C2 C3 C1 59.93(15)
C18 C3 C1 121.12(18)
C2 C3 H3A 113.9
C18 C3 H3A 113.9
C1 C3 H3A 113.9
O1 C4 C5 120.8(2)
O1 C4 C1 120.67(19)
C5 C4 C1 118.36(17)
C10 C5 C6 118.9(2)
C10 C5 C4 122.0(2)
C6 C5 C4 119.0(2)
C7 C6 C5 120.2(2)
C7 C6 H6A 119.9
C5 C6 H6A 119.9
C8 C7 C6 120.5(3)
C8 C7 H7A 119.8
C6 C7 H7A 119.8
C7 C8 C9 120.1(2)
C7 C8 H8A 120.0
C9 C8 H8A 120.0
C8 C9 C10 119.8(2)
C8 C9 H9A 120.1
C10 C9 H9A 120.1
C5 C10 C9 120.4(2)
C5 C10 H10A 119.8
C9 C10 H10A 119.8
O2 C11 C12 121.0(2)
O2 C11 C1 120.2(2)
C12 C11 C1 118.7(2)
C17 C12 C13 118.6(3)
C17 C12 C11 122.6(2)
C13 C12 C11 118.7(2)
C14 C13 C12 120.0(3)
C14 C13 H13A 120.0
C12 C13 H13A 120.0
C13 C14 C15 120.8(3)
C13 C14 H14A 119.6
C15 C14 H14A 119.6
C14 C15 C16 119.7(3)
C14 C15 H15A 120.2
C16 C15 H15A 120.2
C17 C16 C15 120.1(3)
C17 C16 H16A 119.9
C15 C16 H16A 119.9
C16 C17 C12 120.8(2)
C16 C17 H17A 119.6
C12 C17 H17A 119.6
C23 C18 C19 118.1(2)
C23 C18 C3 118.82(19)
C19 C18 C3 123.1(2)
C20 C19 C18 121.2(2)
C20 C19 H19A 119.4
C18 C19 H19A 119.4
C19 C20 C21 120.6(2)
C19 C20 H20A 119.7
C21 C20 H20A 119.7
C20 C21 C22 119.6(2)
C20 C21 H21A 120.2
C22 C21 H21A 120.2
O5 C22 C21 124.9(2)
O5 C22 C23 115.42(19)
C21 C22 C23 119.7(2)
O3 C23 C18 119.50(18)
O3 C23 C22 119.6(2)
C18 C23 C22 120.83(19)
O4 C24 O3 112.39(19)
O4 C24 H24A 109.1
O3 C24 H24A 109.1
O4 C24 H24B 109.1
O3 C24 H24B 109.1
H24A C24 H24B 107.9
O4 C25 H25A 109.5
O4 C25 H25B 109.5
H25A C25 H25B 109.5
O4 C25 H25C 109.5
H25A C25 H25C 109.5
H25B C25 H25C 109.5
O5 C26 C27 107.5(2)
O5 C26 H26A 110.2
C27 C26 H26A 110.2
O5 C26 H26B 110.2
C27 C26 H26B 110.2
H26A C26 H26B 108.5
C26 C27 H27A 109.5
C26 C27 H27B 109.5
H27A C27 H27B 109.5
C26 C27 H27C 109.5
H27A C27 H27C 109.5
H27B C27 H27C 109.5

loop_
_geom_bond_atom_site_label_1
_geom_bond_atom_site_label_2
_geom_bond_distance
O1 C4 1.214(2)
O2 C11 1.221(3)
O3 C23 1.383(2)
O3 C24 1.431(2)
O4 C24 1.376(3)
O4 C25 1.430(3)
O5 C22 1.366(3)
O5 C26 1.426(3)
C1 C4 1.504(3)
C1 C11 1.505(3)
C1 C2 1.508(3)
C1 C3 1.532(3)
C2 C3 1.486(3)
C2 H2A 0.9700
C2 H2B 0.9700
C3 C18 1.492(3)
C3 H3A 0.9800
C4 C5 1.485(3)
C5 C10 1.379(3)
C5 C6 1.385(3)
C6 C7 1.371(3)
C6 H6A 0.9300
C7 C8 1.365(4)
C7 H7A 0.9300
C8 C9 1.372(4)
C8 H8A 0.9300
C9 C10 1.381(3)
C9 H9A 0.9300
C10 H10A 0.9300
C11 C12 1.473(4)
C12 C17 1.389(3)
C12 C13 1.393(3)
C13 C14 1.370(5)
C13 H13A 0.9300
C14 C15 1.374(4)
C14 H14A 0.9300
C15 C16 1.377(4)
C15 H15A 0.9300
C16 C17 1.369(4)
C16 H16A 0.9300
C17 H17A 0.9300
C18 C23 1.387(3)
C18 C19 1.387(3)
C19 C20 1.372(3)
C19 H19A 0.9300
C20 C21 1.378(3)
C20 H20A 0.9300
C21 C22 1.378(3)
C21 H21A 0.9300
C22 C23 1.398(3)
C24 H24A 0.9700
C24 H24B 0.9700
C25 H25A 0.9600
C25 H25B 0.9600
C25 H25C 0.9600
C26 C27 1.495(4)
C26 H26A 0.9700
C26 H26B 0.9700
C27 H27A 0.9600
C27 H27B 0.9600
C27 H27C 0.9600
